data_7202474
loop_
_publ_author_name
'Smiglak, Marcin'
'Holbrey, John D.'
'Griffin, Scott T.'
'Reichert, W. Matthew'
'Swatloski, Richard P.'
'Katritzky, Alan R.'
'Yang, Hongfang'
'Zhang, Dazhi'
'Kirichenko, Kostyantyn'
'Rogers, Robin D.'

_publ_section_title
;
 Ionic liquids via reaction of the zwitterionic
 1,3-dimethylimidazolium-2-carboxylate with protic acids. Overcoming
 synthetic limitations and establishing new halide free protocols for
 the formation of ILs
;
_journal_issue 1
_journal_name_full 'Green Chemistry'
_journal_page_first 90
_journal_paper_doi 10.1039/b610421e
_journal_volume 9
_journal_year 2007
_chemical_formula_sum 'C6 H11 N3 O6'
_chemical_formula_weight 221.18
_chemical_name_common '2-carboxy-1,3-dimethylimidazolium NO3 H2O'
_chemical_name_systematic
;
?
;
_space_group_IT_number 2
_symmetry_cell_setting triclinic
_symmetry_space_group_name_Hall '-P 1'
_symmetry_space_group_name_H-M 'P -1'
_atom_sites_solution_hydrogens geom
_atom_sites_solution_primary direct
_atom_sites_solution_secondary difmap
_audit_creation_method SHELXL-97
_cell_angle_alpha 87.486(12)
_cell_angle_beta 80.110(12)
_cell_angle_gamma 80.82(1)
_cell_formula_units_Z 2
_cell_length_a 6.430(4)
_cell_length_b 6.715(4)
_cell_length_c 11.544(7)
_cell_measurement_reflns_used 649
_cell_measurement_temperature 173(2)
_cell_measurement_theta_max 23.38
_cell_measurement_theta_min 3.26
_cell_volume 484.7(5)
_computing_cell_refinement 'Bruker SMART'
_computing_data_collection 'Bruker SMART'
_computing_data_reduction 'Bruker SAINT'
_computing_molecular_graphics 'Bruker SHELXTL'
_computing_publication_material 'Bruker SHELXTL'
_computing_structure_refinement 'SHELXL-97 (Sheldrick, 1997)'
_computing_structure_solution 'SHELXS-97 (Sheldrick, 1990)'
_diffrn_ambient_temperature 173(2)
_diffrn_measured_fraction_theta_full 0.919
_diffrn_measured_fraction_theta_max 0.919
_diffrn_measurement_device_type 'CCD area detector'
_diffrn_measurement_method 'phi and omega scans'
_diffrn_radiation_monochromator graphite
_diffrn_radiation_source 'fine-focus sealed tube'
_diffrn_radiation_type MoK\a
_diffrn_radiation_wavelength 0.71073
_diffrn_reflns_av_R_equivalents 0.0389
_diffrn_reflns_av_sigmaI/netI 0.0639
_diffrn_reflns_limit_h_max 7
_diffrn_reflns_limit_h_min -7
_diffrn_reflns_limit_k_max 7
_diffrn_reflns_limit_k_min -7
_diffrn_reflns_limit_l_max 10
_diffrn_reflns_limit_l_min -12
_diffrn_reflns_number 1913
_diffrn_reflns_theta_full 23.38
_diffrn_reflns_theta_max 23.38
_diffrn_reflns_theta_min 3.07
_exptl_absorpt_coefficient_mu 0.136
_exptl_absorpt_correction_type none
_exptl_crystal_colour Colorless
_exptl_crystal_density_diffrn 1.516
_exptl_crystal_density_meas 0
_exptl_crystal_density_method 'not measured'
_exptl_crystal_description Rectangular
_exptl_crystal_F_000 232
_exptl_crystal_size_max 0.46
_exptl_crystal_size_mid 0.24
_exptl_crystal_size_min 0.22
_refine_diff_density_max 0.356
_refine_diff_density_min -0.384
_refine_diff_density_rms 0.092
_refine_ls_extinction_coef 0.010(11)
_refine_ls_extinction_expression Fc^*^=kFc[1+0.001xFc^2^\l^3^/sin(2\q)]^-1/4^
_refine_ls_extinction_method SHELXL
_refine_ls_goodness_of_fit_ref 1.152
_refine_ls_hydrogen_treatment mixed
_refine_ls_matrix_type full
_refine_ls_number_parameters 181
_refine_ls_number_reflns 1303
_refine_ls_number_restraints 0
_refine_ls_restrained_S_all 1.152
_refine_ls_R_factor_all 0.0928
_refine_ls_R_factor_gt 0.0539
_refine_ls_shift/su_max 0.000
_refine_ls_shift/su_mean 0.000
_refine_ls_structure_factor_coef Fsqd
_refine_ls_weighting_details 'calc w=1/[\s^2^(Fo^2^)+(0.1219P)^2^+0.0000P] where P=(Fo^2^+2Fc^2^)/3'
_refine_ls_weighting_scheme calc
_refine_ls_wR_factor_gt 0.1394
_refine_ls_wR_factor_ref 0.1792
_reflns_number_gt 1038
_reflns_number_total 1303
_reflns_threshold_expression >2sigma(I)
_cod_data_source_file b610421e.txt
_cod_data_source_block 4a
_cod_depositor_comments
;
The following automatic conversions were performed:
'_symmetry_cell_setting' value 'Triclinic' changed to 'triclinic'
according to '/home/saulius/struct/CIF-dictionaries/cif_core.dic'
dictionary named 'cif_core.dic' version 2.4.1 from 2010-06-29.

Automatic conversion script
Id: cif_fix_enum 1527 2010-12-29 10:47:43Z saulius 
;
_cod_original_cell_volume 484.6(5)
_cod_original_sg_symbol_H-M P-1
_cod_database_code 7202474

loop_
_symmetry_equiv_pos_as_xyz
'x, y, z'
'-x, -y, -z'

loop_
_atom_site_label
_atom_site_type_symbol
_atom_site_fract_x
_atom_site_fract_y
_atom_site_fract_z
_atom_site_U_iso_or_equiv
_atom_site_adp_type
_atom_site_occupancy
_atom_site_symmetry_multiplicity
_atom_site_calc_flag
_atom_site_refinement_flags
_atom_site_disorder_assembly
_atom_site_disorder_group
N1 N 1.6295(4) 0.1903(3) 0.1983(2) 0.0278(7) Uani 1 1 d . . .
N3 N 1.4312(4) 0.2714(3) 0.3665(2) 0.0279(7) Uani 1 1 d . . .
N4 N 0.2932(4) 0.8395(4) 0.2925(2) 0.0293(7) Uani 1 1 d . . .
O1 O 1.2862(4) 0.3629(3) 0.07846(18) 0.0465(8) Uani 1 1 d . . .
O2 O 1.0925(4) 0.4583(3) 0.25198(19) 0.0357(7) Uani 1 1 d . . .
H2A H 0.980(10) 0.527(8) 0.201(4) 0.099(17) Uiso 1 1 d . . .
O3 O 0.2733(4) 0.8957(3) 0.19085(17) 0.0432(8) Uani 1 1 d . . .
O4 O 0.4574(4) 0.7193(3) 0.31079(18) 0.0404(7) Uani 1 1 d . . .
O5 O 0.1534(4) 0.8975(3) 0.37808(18) 0.0404(7) Uani 1 1 d . . .
O1W O 0.8080(4) 0.6486(4) 0.1473(2) 0.0431(7) Uani 1 1 d . . .
H1O H 0.793(9) 0.631(7) 0.069(5) 0.088(16) Uiso 1 1 d . . .
H2O H 0.694(7) 0.672(6) 0.191(4) 0.053(12) Uiso 1 1 d . . .
C2 C 1.4346(5) 0.2791(4) 0.2494(2) 0.0251(8) Uani 1 1 d . . .
C4 C 1.6263(5) 0.1770(5) 0.3873(3) 0.0333(8) Uani 1 1 d . . .
H4A H 1.653(6) 0.158(5) 0.460(3) 0.039(9) Uiso 1 1 d . . .
C5 C 1.7486(5) 0.1271(5) 0.2836(3) 0.0314(8) Uani 1 1 d . . .
H5A H 1.879(6) 0.065(5) 0.269(3) 0.028(9) Uiso 1 1 d . . .
C6 C 1.7106(7) 0.1599(6) 0.0721(3) 0.0389(9) Uani 1 1 d . . .
H6A H 1.851(8) 0.103(6) 0.066(4) 0.061(12) Uiso 1 1 d . . .
H6B H 1.648(6) 0.062(5) 0.046(3) 0.043(10) Uiso 1 1 d . . .
H6C H 1.694(7) 0.302(6) 0.029(3) 0.064(11) Uiso 1 1 d . . .
C7 C 1.2619(5) 0.3706(4) 0.1843(3) 0.0282(8) Uani 1 1 d . . .
C8 C 1.2528(6) 0.3458(5) 0.4598(3) 0.0349(9) Uani 1 1 d . . .
H8A H 1.211(6) 0.484(5) 0.449(3) 0.042(10) Uiso 1 1 d . . .
H8B H 1.115(8) 0.261(6) 0.454(3) 0.074(12) Uiso 1 1 d . . .
H8C H 1.298(7) 0.325(5) 0.532(4) 0.054(11) Uiso 1 1 d . . .

loop_
_atom_site_aniso_label
_atom_site_aniso_U_11
_atom_site_aniso_U_22
_atom_site_aniso_U_33
_atom_site_aniso_U_23
_atom_site_aniso_U_13
_atom_site_aniso_U_12
N1 0.0281(16) 0.0297(14) 0.0247(14) 0.0019(10) -0.0067(11) -0.0001(11)
N3 0.0324(17) 0.0303(14) 0.0203(13) 0.0024(10) -0.0061(11) -0.0020(11)
N4 0.0307(16) 0.0317(14) 0.0266(14) 0.0023(11) -0.0081(12) -0.0053(11)
O1 0.0498(17) 0.0615(16) 0.0239(14) 0.0027(10) -0.0132(11) 0.0111(12)
O2 0.0283(13) 0.0467(14) 0.0298(13) 0.0015(10) -0.0083(10) 0.0040(10)
O3 0.0534(17) 0.0564(16) 0.0211(13) 0.0089(10) -0.0122(11) -0.0082(12)
O4 0.0299(14) 0.0488(14) 0.0384(14) 0.0058(10) -0.0074(10) 0.0059(10)
O5 0.0367(15) 0.0532(14) 0.0269(12) -0.0031(10) -0.0056(10) 0.0074(10)
O1W 0.0298(15) 0.0639(17) 0.0320(15) 0.0003(11) -0.0118(12) 0.0101(11)
C2 0.0281(18) 0.0246(15) 0.0218(15) 0.0028(11) -0.0046(12) -0.0026(12)
C4 0.039(2) 0.0340(17) 0.0282(19) 0.0073(13) -0.0150(15) -0.0022(13)
C5 0.0250(18) 0.0326(17) 0.0372(19) 0.0026(13) -0.0127(15) 0.0011(14)
C6 0.038(2) 0.045(2) 0.0283(18) -0.0045(15) 0.0001(15) 0.0046(17)
C7 0.0294(18) 0.0299(16) 0.0257(17) 0.0029(12) -0.0087(13) -0.0025(12)
C8 0.043(2) 0.038(2) 0.0198(18) 0.0007(13) -0.0017(15) 0.0021(16)

loop_
_atom_type_symbol
_atom_type_description
_atom_type_scat_dispersion_real
_atom_type_scat_dispersion_imag
_atom_type_scat_source
C C 0.0033 0.0016 'International Tables Vol C Tables 4.2.6.8 and 6.1.1.4'
H H 0.0000 0.0000 'International Tables Vol C Tables 4.2.6.8 and 6.1.1.4'
N N 0.0061 0.0033 'International Tables Vol C Tables 4.2.6.8 and 6.1.1.4'
O O 0.0106 0.0060 'International Tables Vol C Tables 4.2.6.8 and 6.1.1.4'

loop_
_geom_angle_atom_site_label_1
_geom_angle_atom_site_label_2
_geom_angle_atom_site_label_3
_geom_angle
_geom_angle_site_symmetry_1
_geom_angle_site_symmetry_3
_geom_angle_publ_flag
C2 N1 C5 108.9(2) . . ?
C2 N1 C6 128.0(3) . . ?
C5 N1 C6 123.1(3) . . ?
C2 N3 C4 108.2(2) . . ?
C2 N3 C8 128.0(3) . . ?
C4 N3 C8 123.8(3) . . ?
O3 N4 O5 121.4(3) . . ?
O3 N4 O4 119.8(2) . . ?
O5 N4 O4 118.8(2) . . ?
N1 C2 N3 107.4(3) . . ?
N1 C2 C7 124.5(3) . . ?
N3 C2 C7 128.1(3) . . ?
C5 C4 N3 108.1(3) . . ?
C4 C5 N1 107.4(3) . . ?
O1 C7 O2 125.7(3) . . ?
O1 C7 C2 120.8(3) . . ?
O2 C7 C2 113.4(3) . . ?

loop_
_geom_bond_atom_site_label_1
_geom_bond_atom_site_label_2
_geom_bond_distance
_geom_bond_site_symmetry_2
_geom_bond_publ_flag
N1 C2 1.347(4) . ?
N1 C5 1.362(4) . ?
N1 C6 1.472(4) . ?
N3 C2 1.347(4) . ?
N3 C4 1.367(4) . ?
N3 C8 1.472(4) . ?
N4 O3 1.239(3) . ?
N4 O5 1.246(3) . ?
N4 O4 1.265(3) . ?
O1 C7 1.208(4) . ?
O2 C7 1.298(4) . ?
C2 C7 1.484(5) . ?
C4 C5 1.339(5) . ?

loop_
_geom_hbond_atom_site_label_D
_geom_hbond_atom_site_label_H
_geom_hbond_atom_site_label_A
_geom_hbond_distance_DH
_geom_hbond_distance_HA
_geom_hbond_distance_DA
_geom_hbond_angle_DHA
_geom_hbond_site_symmetry_A
O2 H2A O1W 1.04(6) 1.48(6) 2.513(3) 170(4) .
O1W H1O O1 0.94(6) 1.86(6) 2.782(4) 168(5) 2_765
O1W H2O O4 0.81(5) 1.86(5) 2.673(4) 171(4) .
C4 H4A O5 0.89(4) 2.40(4) 3.250(4) 161(3) 2_766
C5 H5A O5 0.87(4) 2.44(4) 3.144(4) 139(3) 1_745
C6 H6C O1 1.06(4) 2.53(4) 3.579(5) 171(3) 2_865
C8 H8C O4 0.93(5) 2.57(5) 3.465(5) 161(3) 2_766

loop_
_cod_related_entry_id
_cod_related_entry_database
_cod_related_entry_code
1 ChemSpider 21143503
